data_7230951
loop_
_publ_author_name
'Kong, Xiang-Jing'
'Zhang, Yong-Zheng'
'He, Tao'
'Wu, Xue-Qian'
'Xu, Ming-Ming'
'Wang, Si-Nan'
'Xie, Lin-Hua'
'Li, Jian-Rong'

_publ_section_title
;
 Two interpenetrated metal--organic frameworks with a slim ethynyl-based
 ligand: designed for selective gas adsorption and structural tuning
;
_journal_issue 39
_journal_name_full CrystEngComm
_journal_page_first 6018
_journal_paper_doi 10.1039/C8CE00779A
_journal_volume 20
_journal_year 2018
_chemical_formula_moiety '0.25(C168 H72 O64 Zr12)'
_chemical_formula_sum 'C42 H18 O16 Zr3'
_chemical_formula_weight 1052.22
_space_group_crystal_system orthorhombic
_space_group_IT_number 63
_space_group_name_Hall '-C 2c 2'
_space_group_name_H-M_alt 'C m c m'
_symmetry_space_group_name_Hall '-C 2c 2'
_symmetry_space_group_name_H-M 'C m c m'
_atom_sites_solution_hydrogens geom
_atom_sites_solution_primary direct
_audit_creation_date 2018-04-14
_audit_creation_method
;
Olex2 1.2-alpha
(compiled 2018.02.02 svn.r3481 for OlexSys, GUI svn.r5470)
;
_audit_update_record
;
2018-05-10 deposited with the CCDC.
2018-06-19 downloaded from the CCDC.
;
_cell_angle_alpha 90
_cell_angle_beta 90
_cell_angle_gamma 90
_cell_formula_units_Z 8
_cell_length_a 25.068(5)
_cell_length_b 42.667(2)
_cell_length_c 13.8078(11)
_cell_measurement_reflns_used 1844
_cell_measurement_temperature 100.01(10)
_cell_measurement_theta_max 72.7240
_cell_measurement_theta_min 3.7850
_cell_volume 14768(3)
_computing_cell_refinement
;
CrysAlisPro, Agilent Technologies,
Version 1.171.37.35 (release 13-08-2014 CrysAlis171 .NET)
(compiled Aug 13 2014,18:06:01)
;
_computing_data_collection
;
CrysAlisPro, Agilent Technologies,
Version 1.171.37.35 (release 13-08-2014 CrysAlis171 .NET)
(compiled Aug 13 2014,18:06:01)
;
_computing_data_reduction
;
CrysAlisPro, Agilent Technologies,
Version 1.171.37.35 (release 13-08-2014 CrysAlis171 .NET)
(compiled Aug 13 2014,18:06:01)
;
_computing_molecular_graphics 'Olex2 (Dolomanov et al., 2009)'
_computing_publication_material 'Olex2 (Dolomanov et al., 2009)'
_computing_structure_refinement 'ShelXL (Sheldrick, 2015)'
_computing_structure_solution 'ShelXS (Sheldrick, 2008)'
_diffrn_ambient_environment N~2~
_diffrn_ambient_temperature 100.01(10)
_diffrn_detector 'CCD plate'
_diffrn_detector_area_resol_mean 10.3376
_diffrn_detector_type AtlasS2
_diffrn_measured_fraction_theta_full 0.975
_diffrn_measured_fraction_theta_max 0.997
_diffrn_measurement_details
;
#__ type_ start__ end____ width___ exp.time_
  1 omega  -83.00   44.00   1.0000    5.0000
omega____ theta____ kappa____ phi______ frames
    -      -38.0386   19.0000    0.0000 127
#__ type_ start__ end____ width___ exp.time_
  2 omega   23.00   56.00   1.0000    5.0000
omega____ theta____ kappa____ phi______ frames
    -       38.0386 -125.0000 -150.0000 33
#__ type_ start__ end____ width___ exp.time_
  3 omega   28.00   71.00   1.0000   50.0000
omega____ theta____ kappa____ phi______ frames
    -      108.1479  -30.0000   30.0000 43
#__ type_ start__ end____ width___ exp.time_
  4 omega   48.00   74.00   1.0000   50.0000
omega____ theta____ kappa____ phi______ frames
    -      108.1479  -30.0000  -60.0000 26
#__ type_ start__ end____ width___ exp.time_
  5 omega   77.00  177.00   1.0000   50.0000
omega____ theta____ kappa____ phi______ frames
    -      108.1479   61.0000  120.0000 100
#__ type_ start__ end____ width___ exp.time_
  6 omega   41.00  152.00   1.0000   50.0000
omega____ theta____ kappa____ phi______ frames
    -      108.1479  -15.0000   90.0000 111
;
_diffrn_measurement_device 'four-circle diffractometer'
_diffrn_measurement_device_type 'SuperNova, Dual, Cu at zero, AtlasS2'
_diffrn_measurement_method '\w scans'
_diffrn_orient_matrix_UB_11 -0.0348961000
_diffrn_orient_matrix_UB_12 -0.0126121000
_diffrn_orient_matrix_UB_13 -0.0833704000
_diffrn_orient_matrix_UB_21 -0.0453262000
_diffrn_orient_matrix_UB_22 0.0222345000
_diffrn_orient_matrix_UB_23 0.0305968000
_diffrn_orient_matrix_UB_31 0.0222265000
_diffrn_orient_matrix_UB_32 0.0255419000
_diffrn_orient_matrix_UB_33 -0.0676509000
_diffrn_radiation_monochromator mirror
_diffrn_radiation_probe x-ray
_diffrn_radiation_type CuK\a
_diffrn_radiation_wavelength 1.54184
_diffrn_reflns_av_R_equivalents 0.0755
_diffrn_reflns_av_unetI/netI 0.0984
_diffrn_reflns_Laue_measured_fraction_full 0.975
_diffrn_reflns_Laue_measured_fraction_max 0.997
_diffrn_reflns_limit_h_max 29
_diffrn_reflns_limit_h_min -27
_diffrn_reflns_limit_k_max 47
_diffrn_reflns_limit_k_min -50
_diffrn_reflns_limit_l_max 13
_diffrn_reflns_limit_l_min -16
_diffrn_reflns_number 15455
_diffrn_reflns_point_group_measured_fraction_full 0.975
_diffrn_reflns_point_group_measured_fraction_max 0.997
_diffrn_reflns_theta_full 67.684
_diffrn_reflns_theta_max 66.600
_diffrn_reflns_theta_min 3.526
_diffrn_source 'sealed X-ray tube'
_diffrn_source_type 'SuperNova (Cu) X-ray Source'
_exptl_absorpt_coefficient_mu 3.768
_exptl_absorpt_correction_T_max 1.00000
_exptl_absorpt_correction_T_min 0.62062
_exptl_absorpt_correction_type multi-scan
_exptl_absorpt_process_details
;
CrysAlisPro, Agilent Technologies,
Version 1.171.37.35 (release 13-08-2014 CrysAlis171 .NET)
(compiled Aug 13 2014,18:06:01)
Empirical absorption correction using spherical harmonics,
 implemented in SCALE3 ABSPACK scaling algorithm.
Empirical absorption correction using spherical harmonics,
 implemented in SCALE3 ABSPACK scaling algorithm.
;
_exptl_crystal_colour 'translucent light colourless'
_exptl_crystal_density_diffrn 0.946
_exptl_crystal_description block
_exptl_crystal_F_000 4144
_exptl_crystal_size_max 0.12
_exptl_crystal_size_mid 0.05
_exptl_crystal_size_min 0.05
_refine_diff_density_max 1.297
_refine_diff_density_min -1.527
_refine_diff_density_rms 0.131
_refine_ls_extinction_method none
_refine_ls_goodness_of_fit_ref 0.943
_refine_ls_hydrogen_treatment constr
_refine_ls_matrix_type full
_refine_ls_number_parameters 285
_refine_ls_number_reflns 6978
_refine_ls_number_restraints 66
_refine_ls_restrained_S_all 0.957
_refine_ls_R_factor_all 0.1010
_refine_ls_R_factor_gt 0.0711
_refine_ls_shift/su_max 0.001
_refine_ls_shift/su_mean 0.000
_refine_ls_structure_factor_coef Fsqd
_refine_ls_weighting_details 'w=1/[\s^2^(Fo^2^)+(0.1236P)^2^] where P=(Fo^2^+2Fc^2^)/3'
_refine_ls_weighting_scheme calc
_refine_ls_wR_factor_gt 0.1909
_refine_ls_wR_factor_ref 0.2160
_reflns_Friedel_coverage 0.000
_reflns_number_gt 4028
_reflns_number_total 6978
_reflns_threshold_expression 'I > 2\s(I)'
_cod_data_source_file c8ce00779a2.cif
_cod_data_source_block BUT-44
_cod_depositor_comments 'Adding full bibliography for 7230951--7230952.cif.'
_cod_database_code 7230951
_shelxl_version_number 2014-1
_chemical_oxdiff_formula 'C H O Zr'
_shelx_space_group_comment
;
The symmetry employed for this shelxl refinement is uniquely defined
by the following loop, which should always be used as a source of
symmetry information in preference to the above space-group names.
They are only intended as comments.
;
_shelx_estimated_absorpt_t_max 0.834
_shelx_estimated_absorpt_t_min 0.661
_reflns_odcompleteness_completeness 99.68
_reflns_odcompleteness_iscentric 1
_reflns_odcompleteness_theta 66.49
_olex2_refinement_description
;
1. Fixed Uiso
 At 1.2 times of:
  All C(H) groups
2. Uiso/Uaniso restraints and constraints
Uanis(C3) \\sim Ueq, Uanis(C4) \\sim Ueq, Uanis(C7) \\sim Ueq, Uanis(C17) \\sim
Ueq, Uanis(C19) \\sim Ueq, Uanis(C6) \\sim Ueq, Uanis(C18) \\sim Ueq,
Uanis(C16) \\sim Ueq: with sigma of 0.02 and sigma for terminal atoms of 0.04
Uanis(Zr1) \\sim Ueq, Uanis(Zr2) \\sim Ueq, Uanis(Zr3) \\sim Ueq: with sigma of
0.02 and sigma for terminal atoms of 0.04
3.a Aromatic/amide H refined with riding coordinates:
 C11(H11), C3(H3), C4(H4), C7(H7), C17(H17), C19(H19), C6(H6), C18(H18),
 C16(H16)
;
_olex2_submission_special_instructions 'No special instructions were received'

loop_
_space_group_symop_operation_xyz
'x, y, z'
'-x, -y, z+1/2'
'x, -y, -z'
'-x, y, -z+1/2'
'x+1/2, y+1/2, z'
'-x+1/2, -y+1/2, z+1/2'
'x+1/2, -y+1/2, -z'
'-x+1/2, y+1/2, -z+1/2'
'-x, -y, -z'
'x, y, -z-1/2'
'-x, y, z'
'x, -y, z-1/2'
'-x+1/2, -y+1/2, -z'
'x+1/2, y+1/2, -z-1/2'
'-x+1/2, y+1/2, z'
'x+1/2, -y+1/2, z-1/2'

loop_
_atom_site_label
_atom_site_type_symbol
_atom_site_fract_x
_atom_site_fract_y
_atom_site_fract_z
_atom_site_U_iso_or_equiv
_atom_site_adp_type
_atom_site_occupancy
_atom_site_site_symmetry_order
_atom_site_calc_flag
_atom_site_refinement_flags_posn
_atom_site_refinement_flags_adp
_atom_site_refinement_flags_occupancy
Zr1 Zr 0.5000 0.23225(2) 0.2500 0.0349(3) Uani 1 4 d S TU P
Zr2 Zr 0.5000 0.34670(2) 0.2500 0.0302(3) Uani 1 4 d S TU P
Zr3 Zr 0.42951(3) 0.28942(2) 0.37856(4) 0.0426(2) Uani 1 1 d . U .
O3 O 0.4478(2) 0.20593(9) 0.3475(4) 0.0484(12) Uani 1 1 d . . .
O1 O 0.4463(2) 0.37299(9) 0.3453(4) 0.0433(11) Uani 1 1 d . . .
O8 O 0.4386(4) 0.31382(14) 0.2500 0.056(2) Uani 1 2 d S T P
O5 O 0.4212(4) 0.25842(13) 0.2500 0.052(2) Uani 1 2 d S T P
O6 O 0.5000 0.26372(15) 0.3643(6) 0.054(2) Uani 1 2 d S T P
O7 O 0.5000 0.32008(15) 0.3957(6) 0.0526(19) Uani 1 2 d S T P
O2 O 0.3980(3) 0.33691(11) 0.4231(5) 0.0608(17) Uani 1 1 d . . .
O10 O 0.3420(2) 0.28728(12) 0.3681(6) 0.0691(19) Uani 1 1 d . . .
C10 C 0.2648(4) 0.51147(16) 0.6974(6) 0.054(2) Uani 1 1 d . . .
C9 C 0.2870(4) 0.48561(18) 0.6446(6) 0.062(2) Uani 1 1 d . . .
C11 C 0.2438(5) 0.53682(19) 0.6501(6) 0.067(3) Uani 1 1 d . . .
H11 H 0.2433 0.5368 0.5827 0.081 Uiso 1 1 calc R . .
C1 C 0.4102(4) 0.36490(14) 0.4025(6) 0.0498(19) Uani 1 1 d . . .
C5 C 0.3304(5) 0.43868(18) 0.5516(7) 0.067(3) Uani 1 1 d . . .
C12 C 0.2230(4) 0.56295(18) 0.6996(7) 0.067(3) Uani 1 1 d . . .
C15 C 0.1580(6) 0.6374(2) 0.5608(8) 0.085(4) Uani 1 1 d . . .
C8 C 0.3069(4) 0.46434(17) 0.6037(6) 0.062(2) Uani 1 1 d . . .
C2 C 0.3798(4) 0.39040(15) 0.4524(6) 0.055(2) Uani 1 1 d . . .
C3 C 0.3915(6) 0.4207(2) 0.4315(10) 0.093(4) Uani 1 1 d . U .
H3 H 0.4143 0.4255 0.3806 0.112 Uiso 1 1 calc R . .
C13 C 0.2018(5) 0.58953(19) 0.6478(7) 0.072(3) Uani 1 1 d . . .
C4 C 0.3685(6) 0.4448(2) 0.4880(10) 0.105(5) Uani 1 1 d . U .
H4 H 0.3804 0.4652 0.4803 0.126 Uiso 1 1 calc R . .
C14 C 0.1840(7) 0.6113(2) 0.6074(8) 0.092(4) Uani 1 1 d . . .
C7 C 0.3391(6) 0.3851(2) 0.5108(10) 0.098(4) Uani 1 1 d . U .
H7 H 0.3260 0.3648 0.5166 0.117 Uiso 1 1 calc R . .
O9 O 0.4347(3) 0.29121(12) 0.5376(4) 0.0670(19) Uani 1 1 d . . .
O4 O 0.4040(3) 0.24140(11) 0.4374(5) 0.0661(19) Uani 1 1 d . . .
C21 C 0.4169(4) 0.21385(15) 0.4126(6) 0.059(2) Uani 1 1 d . . .
C20 C 0.3925(5) 0.18759(18) 0.4669(8) 0.072(3) Uani 1 1 d . . .
C17 C 0.0946(6) 0.6572(2) 0.4436(11) 0.103(5) Uani 1 1 d . U .
H17 H 0.0681 0.6533 0.3982 0.124 Uiso 1 1 calc R . .
C19 C 0.1664(7) 0.6675(3) 0.5877(11) 0.111(5) Uani 1 1 d . U .
H19 H 0.1883 0.6713 0.6408 0.133 Uiso 1 1 calc R . .
C6 C 0.3158(6) 0.4084(2) 0.5629(11) 0.099(4) Uani 1 1 d . U .
H6 H 0.2892 0.4034 0.6073 0.119 Uiso 1 1 calc R . .
C18 C 0.1446(6) 0.6921(2) 0.5413(9) 0.095(4) Uani 1 1 d . U .
H18 H 0.1544 0.7124 0.5589 0.114 Uiso 1 1 calc R . .
C16 C 0.1215(7) 0.6317(3) 0.4881(12) 0.126(6) Uani 1 1 d . U .
H16 H 0.1145 0.6113 0.4683 0.151 Uiso 1 1 calc R . .

loop_
_atom_site_aniso_label
_atom_site_aniso_U_11
_atom_site_aniso_U_22
_atom_site_aniso_U_33
_atom_site_aniso_U_23
_atom_site_aniso_U_13
_atom_site_aniso_U_12
Zr1 0.0678(7) 0.0037(4) 0.0331(6) 0.000 0.000 0.000
Zr2 0.0576(6) 0.0033(4) 0.0298(5) 0.000 0.000 0.000
Zr3 0.0769(4) 0.0079(3) 0.0431(3) -0.0001(2) 0.0183(3) -0.0024(2)
O3 0.084(3) 0.0137(17) 0.048(3) 0.0063(19) 0.008(3) -0.007(2)
O1 0.074(3) 0.0125(17) 0.043(3) -0.0046(17) 0.008(2) 0.0041(19)
O8 0.107(7) 0.010(3) 0.051(4) 0.000 0.000 -0.017(3)
O5 0.100(6) 0.010(3) 0.046(4) 0.000 0.000 0.012(3)
O6 0.074(5) 0.020(3) 0.066(5) -0.019(3) 0.000 0.000
O7 0.078(5) 0.019(3) 0.061(5) 0.017(3) 0.000 0.000
O2 0.100(4) 0.017(2) 0.065(4) -0.003(2) 0.039(3) 0.002(2)
O10 0.057(3) 0.036(3) 0.114(6) -0.011(3) 0.032(3) -0.012(2)
C10 0.096(6) 0.028(3) 0.039(4) 0.002(3) 0.001(4) 0.027(4)
C9 0.113(7) 0.030(4) 0.043(4) 0.006(3) 0.001(5) 0.021(4)
C11 0.128(8) 0.040(4) 0.033(4) -0.001(3) -0.002(5) 0.034(5)
C1 0.080(5) 0.013(3) 0.057(5) -0.012(3) 0.015(4) 0.002(3)
C5 0.126(8) 0.030(4) 0.046(4) -0.008(3) 0.003(5) 0.022(4)
C12 0.118(8) 0.039(4) 0.044(4) 0.006(4) 0.000(5) 0.042(5)
C15 0.160(11) 0.034(4) 0.061(6) 0.008(4) -0.040(7) 0.022(5)
C8 0.110(7) 0.030(4) 0.046(5) 0.001(3) 0.009(4) 0.029(4)
C2 0.099(6) 0.015(3) 0.051(4) -0.002(3) 0.014(4) 0.015(3)
C3 0.152(10) 0.027(4) 0.100(8) -0.010(4) 0.062(8) 0.010(5)
C13 0.128(9) 0.032(4) 0.056(5) -0.005(4) -0.001(5) 0.044(5)
C4 0.163(11) 0.028(4) 0.125(10) -0.006(5) 0.074(9) 0.008(5)
C14 0.175(13) 0.038(5) 0.063(6) 0.000(4) -0.019(7) 0.032(6)
C7 0.134(10) 0.037(4) 0.122(9) -0.021(5) 0.063(8) -0.001(5)
O9 0.134(6) 0.032(3) 0.035(3) 0.003(2) 0.027(3) -0.003(3)
O4 0.107(5) 0.014(2) 0.077(4) 0.006(2) 0.039(4) -0.008(3)
C21 0.107(7) 0.014(3) 0.055(5) 0.003(3) 0.018(5) -0.007(4)
C20 0.128(9) 0.021(3) 0.067(6) 0.008(3) 0.024(6) -0.015(4)
C17 0.155(11) 0.035(4) 0.121(9) 0.011(5) -0.071(9) 0.007(6)
C19 0.170(12) 0.047(5) 0.115(10) 0.011(6) -0.065(9) 0.018(7)
C6 0.139(10) 0.045(5) 0.113(9) -0.014(5) 0.058(8) 0.011(6)
C18 0.159(11) 0.026(4) 0.100(8) -0.001(4) -0.062(8) 0.011(5)
C16 0.205(13) 0.039(5) 0.133(11) 0.010(6) -0.087(10) 0.015(7)

loop_
_atom_type_symbol
_atom_type_description
_atom_type_scat_dispersion_real
_atom_type_scat_dispersion_imag
_atom_type_scat_source
C C 0.0181 0.0091 'International Tables Vol C Tables 4.2.6.8 and 6.1.1.4'
H H 0.0000 0.0000 'International Tables Vol C Tables 4.2.6.8 and 6.1.1.4'
O O 0.0492 0.0322 'International Tables Vol C Tables 4.2.6.8 and 6.1.1.4'
Zr Zr -0.1862 2.2449 'International Tables Vol C Tables 4.2.6.8 and 6.1.1.4'

loop_
_geom_angle_atom_site_label_1
_geom_angle_atom_site_label_2
_geom_angle_atom_site_label_3
_geom_angle
_geom_angle_site_symmetry_1
_geom_angle_site_symmetry_3
Zr3 Zr1 Zr3 61.02(2) 10_556 .
Zr3 Zr1 Zr3 60.72(3) 11_655 .
Zr3 Zr1 Zr3 60.71(3) 4_655 10_556
Zr3 Zr1 Zr3 91.51(3) 4_655 .
Zr3 Zr1 Zr3 61.02(2) 11_655 4_655
Zr3 Zr1 Zr3 91.51(3) 11_655 10_556
O3 Zr1 Zr3 75.13(12) 10_556 10_556
O3 Zr1 Zr3 110.36(14) 4_655 10_556
O3 Zr1 Zr3 166.63(13) . 4_655
O3 Zr1 Zr3 111.62(15) 4_655 11_655
O3 Zr1 Zr3 166.63(13) 4_655 .
O3 Zr1 Zr3 166.63(13) 10_556 11_655
O3 Zr1 Zr3 75.13(12) 4_655 4_655
O3 Zr1 Zr3 110.36(14) . 11_655
O3 Zr1 Zr3 110.36(14) 10_556 4_655
O3 Zr1 Zr3 111.62(15) 11_655 4_655
O3 Zr1 Zr3 166.63(13) 11_655 10_556
O3 Zr1 Zr3 111.62(15) . 10_556
O3 Zr1 Zr3 110.36(14) 11_655 .
O3 Zr1 Zr3 111.62(15) 10_556 .
O3 Zr1 Zr3 75.13(12) 11_655 11_655
O3 Zr1 Zr3 75.13(12) . .
O3 Zr1 O3 76.0(3) 11_655 4_655
O3 Zr1 O3 118.2(2) 10_556 11_655
O3 Zr1 O3 73.5(3) 10_556 4_655
O3 Zr1 O3 118.2(2) 4_655 .
O3 Zr1 O3 73.5(3) 11_655 .
O3 Zr1 O3 76.0(3) 10_556 .
O3 Zr1 O5 140.64(16) 4_655 .
O3 Zr1 O5 140.64(16) 10_556 11_655
O3 Zr1 O5 74.4(2) 4_655 11_655
O3 Zr1 O5 74.4(2) 11_655 11_655
O3 Zr1 O5 140.64(16) 11_655 .
O3 Zr1 O5 74.4(2) . .
O3 Zr1 O5 140.64(16) . 11_655
O3 Zr1 O5 74.4(2) 10_556 .
O5 Zr1 Zr3 38.44(11) . 10_556
O5 Zr1 Zr3 38.44(11) . .
O5 Zr1 Zr3 95.55(16) . 11_655
O5 Zr1 Zr3 95.55(16) 11_655 10_556
O5 Zr1 Zr3 95.55(16) . 4_655
O5 Zr1 Zr3 95.55(16) 11_655 .
O5 Zr1 Zr3 38.44(11) 11_655 11_655
O5 Zr1 Zr3 38.44(11) 11_655 4_655
O5 Zr1 O5 121.1(4) . 11_655
O6 Zr1 Zr3 32.99(9) 10_556 4_655
O6 Zr1 Zr3 86.3(2) . 4_655
O6 Zr1 Zr3 86.25(19) 10_556 .
O6 Zr1 Zr3 32.99(9) . 11_655
O6 Zr1 Zr3 86.3(2) 10_556 11_655
O6 Zr1 Zr3 86.25(19) . 10_556
O6 Zr1 Zr3 32.99(9) 10_556 10_556
O6 Zr1 Zr3 32.99(9) . .
O6 Zr1 O3 143.27(15) 10_556 11_655
O6 Zr1 O3 82.2(2) 10_556 4_655
O6 Zr1 O3 143.27(15) 10_556 .
O6 Zr1 O3 82.2(2) 10_556 10_556
O6 Zr1 O3 143.27(15) . 4_655
O6 Zr1 O3 82.2(2) . .
O6 Zr1 O3 82.2(2) . 11_655
O6 Zr1 O3 143.27(15) . 10_556
O6 Zr1 O5 71.41(14) 10_556 .
O6 Zr1 O5 71.41(14) . .
O6 Zr1 O5 71.41(14) 10_556 11_655
O6 Zr1 O5 71.41(14) . 11_655
O6 Zr1 O6 99.2(5) 10_556 .
Zr3 Zr2 Zr3 60.65(3) 11_655 .
Zr3 Zr2 Zr3 91.40(3) 4_655 .
Zr3 Zr2 Zr3 91.40(3) 10_556 11_655
Zr3 Zr2 Zr3 60.65(3) 10_556 4_655
Zr3 Zr2 Zr3 60.96(2) 4_655 11_655
Zr3 Zr2 Zr3 60.96(2) 10_556 .
O1 Zr2 Zr3 75.10(12) . .
O1 Zr2 Zr3 75.10(12) 10_556 10_556
O1 Zr2 Zr3 75.10(12) 4_655 4_655
O1 Zr2 Zr3 166.48(12) 10_556 11_655
O1 Zr2 Zr3 111.30(13) 10_556 4_655
O1 Zr2 Zr3 110.60(13) 4_655 11_655
O1 Zr2 Zr3 110.60(13) . 10_556
O1 Zr2 Zr3 166.49(12) 4_655 .
O1 Zr2 Zr3 111.30(13) . 11_655
O1 Zr2 Zr3 166.48(12) 11_655 10_556
O1 Zr2 Zr3 111.30(13) 11_655 .
O1 Zr2 Zr3 110.60(13) 10_556 .
O1 Zr2 Zr3 111.30(13) 4_655 10_556
O1 Zr2 Zr3 110.60(13) 11_655 4_655
O1 Zr2 Zr3 75.10(11) 11_655 11_655
O1 Zr2 Zr3 166.48(12) . 4_655
O1 Zr2 O1 75.8(3) . 11_655
O1 Zr2 O1 73.8(3) 11_655 4_655
O1 Zr2 O1 75.8(3) 10_556 4_655
O1 Zr2 O1 118.4(2) . 4_655
O1 Zr2 O1 118.4(2) 11_655 10_556
O1 Zr2 O1 73.8(3) . 10_556
O1 Zr2 O7 74.27(19) 10_556 10_556
O1 Zr2 O7 140.76(15) 11_655 10_556
O1 Zr2 O7 140.76(15) 10_556 .
O1 Zr2 O7 74.27(19) 4_655 10_556
O1 Zr2 O7 74.27(19) . .
O1 Zr2 O7 140.76(15) . 10_556
O1 Zr2 O7 74.27(19) 11_655 .
O1 Zr2 O7 140.76(15) 4_655 .
O8 Zr2 Zr3 84.4(2) . 4_655
O8 Zr2 Zr3 84.4(2) 11_655 .
O8 Zr2 Zr3 32.48(8) . 10_556
O8 Zr2 Zr3 32.48(8) 11_655 4_655
O8 Zr2 Zr3 32.48(8) 11_655 11_655
O8 Zr2 Zr3 84.4(2) . 11_655
O8 Zr2 Zr3 84.4(2) 11_655 10_556
O8 Zr2 Zr3 32.48(8) . .
O8 Zr2 O1 83.7(2) . .
O8 Zr2 O1 143.03(13) . 4_655
O8 Zr2 O1 143.03(13) . 11_655
O8 Zr2 O1 143.03(13) 11_655 10_556
O8 Zr2 O1 143.03(13) 11_655 .
O8 Zr2 O1 83.7(2) 11_655 4_655
O8 Zr2 O1 83.7(2) . 10_556
O8 Zr2 O1 83.7(2) 11_655 11_655
O8 Zr2 O8 95.3(5) . 11_655
O8 Zr2 O7 70.66(14) 11_655 .
O8 Zr2 O7 70.67(14) 11_655 10_556
O8 Zr2 O7 70.66(14) . .
O8 Zr2 O7 70.67(14) . 10_556
O7 Zr2 Zr3 95.65(16) 10_556 11_655
O7 Zr2 Zr3 38.27(11) . .
O7 Zr2 Zr3 38.27(11) . 11_655
O7 Zr2 Zr3 95.65(16) 10_556 .
O7 Zr2 Zr3 38.28(11) 10_556 10_556
O7 Zr2 Zr3 38.28(11) 10_556 4_655
O7 Zr2 Zr3 95.64(16) . 4_655
O7 Zr2 Zr3 95.64(16) . 10_556
O7 Zr2 O7 121.1(4) 10_556 .
Zr1 Zr3 Zr2 88.54(2) . .
Zr1 Zr3 Zr3 59.489(12) . 10_556
Zr1 Zr3 Zr3 59.642(13) . 11_655
Zr2 Zr3 Zr3 59.519(12) . 10_556
Zr2 Zr3 Zr3 59.672(13) . 11_655
Zr3 Zr3 Zr3 90.0 11_655 10_556
O8 Zr3 Zr1 82.0(2) . .
O8 Zr3 Zr2 32.7(2) . .
O8 Zr3 Zr3 30.97(14) . 10_556
O8 Zr3 Zr3 83.7(3) . 11_655
O8 Zr3 O5 67.97(18) . .
O8 Zr3 O6 95.2(4) . .
O8 Zr3 O7 73.0(3) . .
O8 Zr3 O2 79.7(2) . .
O8 Zr3 O10 94.2(3) . .
O8 Zr3 O9 146.3(2) . .
O8 Zr3 O4 141.5(2) . .
O5 Zr3 Zr1 39.4(2) . .
O5 Zr3 Zr2 93.33(17) . .
O5 Zr3 Zr3 95.4(2) . 11_655
O5 Zr3 Zr3 37.04(12) . 10_556
O5 Zr3 O2 135.9(2) . .
O5 Zr3 O4 74.1(2) . .
O6 Zr3 Zr1 32.69(19) . .
O6 Zr3 Zr2 83.8(2) . .
O6 Zr3 Zr3 84.6(2) . 10_556
O6 Zr3 Zr3 32.23(14) . 11_655
O6 Zr3 O5 72.1(3) . .
O6 Zr3 O7 69.2(2) . .
O6 Zr3 O2 142.4(2) . .
O6 Zr3 O10 144.6(2) . .
O6 Zr3 O9 93.6(3) . .
O6 Zr3 O4 78.5(3) . .
O7 Zr3 Zr1 93.63(17) . .
O7 Zr3 Zr2 40.3(2) . .
O7 Zr3 Zr3 96.2(2) . 10_556
O7 Zr3 Zr3 36.95(14) . 11_655
O7 Zr3 O5 120.8(3) . .
O7 Zr3 O2 73.7(2) . .
O7 Zr3 O4 135.5(3) . .
O2 Zr3 Zr1 160.12(14) . .
O2 Zr3 Zr2 71.85(14) . .
O2 Zr3 Zr3 105.80(16) . 10_556
O2 Zr3 Zr3 110.46(18) . 11_655
O2 Zr3 O4 127.3(2) . .
O10 Zr3 Zr1 116.21(16) . .
O10 Zr3 Zr2 119.94(18) . .
O10 Zr3 Zr3 86.2(2) . 10_556
O10 Zr3 Zr3 175.55(18) . 11_655
O10 Zr3 O5 80.2(3) . .
O10 Zr3 O7 145.92(19) . .
O10 Zr3 O2 72.9(2) . .
O10 Zr3 O9 97.2(3) . .
O10 Zr3 O4 73.0(3) . .
O9 Zr3 Zr1 120.06(17) . .
O9 Zr3 Zr2 116.89(16) . .
O9 Zr3 Zr3 176.09(19) . 10_556
O9 Zr3 Zr3 86.6(2) . 11_655
O9 Zr3 O5 145.33(18) . .
O9 Zr3 O7 80.0(3) . .
O9 Zr3 O2 73.6(2) . .
O9 Zr3 O4 72.2(2) . .
O4 Zr3 Zr1 72.43(15) . .
O4 Zr3 Zr2 160.72(16) . .
O4 Zr3 Zr3 106.21(19) . 11_655
O4 Zr3 Zr3 110.74(17) . 10_556
C21 O3 Zr1 133.1(4) . .
C1 O1 Zr2 133.1(4) . .
Zr3 O8 Zr2 114.8(3) . .
Zr3 O8 Zr2 114.8(3) 10_556 .
Zr3 O8 Zr3 118.1(3) 10_556 .
Zr3 O5 Zr1 102.2(3) . .
Zr3 O5 Zr1 102.2(3) 10_556 .
Zr3 O5 Zr3 105.9(2) . 10_556
Zr1 O6 Zr3 114.3(2) . 11_655
Zr1 O6 Zr3 114.3(2) . .
Zr3 O6 Zr3 115.5(3) 11_655 .
Zr3 O7 Zr2 101.4(3) . .
Zr3 O7 Zr2 101.4(3) 11_655 .
Zr3 O7 Zr3 106.1(3) 11_655 .
C1 O2 Zr3 134.4(5) . .
C9 C10 C10 120.5(4) . 10_557
C11 C10 C10 118.5(5) . 10_557
C11 C10 C9 121.0(7) . .
C8 C9 C10 177.4(12) . .
C10 C11 C12 122.4(8) . .
O1 C1 O2 125.4(6) . .
O1 C1 C2 117.3(6) . .
O2 C1 C2 117.3(7) . .
C4 C5 C8 118.6(9) . .
C4 C5 C6 117.4(9) . .
C6 C5 C8 124.0(11) . .
C11 C12 C13 121.2(8) . .
C12 C12 C11 119.1(5) 10_557 .
C12 C12 C13 119.7(5) 10_557 .
C19 C15 C14 122.7(11) . .
C19 C15 C16 118.0(10) . .
C16 C15 C14 119.3(10) . .
C9 C8 C5 178.5(11) . .
C3 C2 C1 119.0(8) . .
C7 C2 C1 123.5(7) . .
C7 C2 C3 117.3(8) . .
C2 C3 C4 119.2(10) . .
C14 C13 C12 178.6(13) . .
C5 C4 C3 121.2(10) . .
C13 C14 C15 175.5(18) . .
C2 C7 C6 122.0(10) . .
C21 O4 Zr3 131.4(5) . .
O3 C21 O4 127.7(7) . .
O3 C21 C20 114.9(7) . .
O4 C21 C20 117.3(8) . .
C17 C20 C21 119.8(9) 15_545 .
C17 C20 C18 117.4(8) 15_545 15_545
C18 C20 C21 122.8(8) 15_545 .
C20 C17 C16 120.7(12) 15 .
C18 C19 C15 123.2(12) . .
C5 C6 C7 121.4(12) . .
C19 C18 C20 120.7(10) . 15
C15 C16 C17 119.7(11) . .

loop_
_geom_bond_atom_site_label_1
_geom_bond_atom_site_label_2
_geom_bond_distance
_geom_bond_site_symmetry_2
Zr1 Zr3 3.4963(8) 11_655
Zr1 Zr3 3.4963(8) .
Zr1 Zr3 3.4963(8) 4_655
Zr1 Zr3 3.4963(8) 10_556
Zr1 O3 2.187(5) .
Zr1 O3 2.187(5) 4_655
Zr1 O3 2.187(5) 11_655
Zr1 O3 2.187(5) 10_556
Zr1 O5 2.270(8) .
Zr1 O5 2.270(8) 11_655
Zr1 O6 2.072(7) 10_556
Zr1 O6 2.072(7) .
Zr2 Zr3 3.4994(8) 4_655
Zr2 Zr3 3.4994(8) 10_556
Zr2 Zr3 3.4994(8) 11_655
Zr2 Zr3 3.4995(8) .
Zr2 O1 2.191(5) 11_655
Zr2 O1 2.191(5) 4_655
Zr2 O1 2.191(5) .
Zr2 O1 2.191(5) 10_556
Zr2 O8 2.084(8) 11_655
Zr2 O8 2.084(8) .
Zr2 O7 2.311(7) .
Zr2 O7 2.311(7) 10_556
Zr3 Zr3 3.5340(15) 11_655
Zr3 Zr3 3.5501(12) 10_556
Zr3 O8 2.070(3) .
Zr3 O5 2.224(4) .
Zr3 O6 2.089(3) .
Zr3 O7 2.211(4) .
Zr3 O2 2.260(5) .
Zr3 O10 2.201(6) .
Zr3 O9 2.202(6) .
Zr3 O4 2.295(5) .
O3 C21 1.234(11) .
O1 C1 1.249(10) .
O8 Zr3 2.070(3) 10_556
O5 Zr3 2.224(4) 10_556
O6 Zr3 2.089(3) 11_655
O7 Zr3 2.211(4) 11_655
O2 C1 1.266(9) .
C10 C10 1.453(16) 10_557
C10 C9 1.435(11) .
C10 C11 1.368(10) .
C9 C8 1.180(12) .
C11 C12 1.408(11) .
C1 C2 1.497(9) .
C5 C8 1.437(11) .
C5 C4 1.323(16) .
C5 C6 1.351(14) .
C12 C12 1.391(18) 10_557
C12 C13 1.443(11) .
C15 C14 1.443(13) .
C15 C19 1.354(15) .
C15 C16 1.380(18) .
C2 C3 1.356(12) .
C2 C7 1.320(15) .
C3 C4 1.411(13) .
C13 C14 1.171(14) .
C7 C6 1.359(14) .
O4 C21 1.267(9) .
C21 C20 1.481(10) .
C20 C17 1.373(14) 15_545
C20 C18 1.399(15) 15_545
C17 C20 1.373(14) 15
C17 C16 1.419(15) .
C19 C18 1.347(14) .
C18 C20 1.400(15) 15

loop_
_smtbx_masks_void_nr
_smtbx_masks_void_average_x
_smtbx_masks_void_average_y
_smtbx_masks_void_average_z
_smtbx_masks_void_volume
_smtbx_masks_void_count_electrons
1 -0.737 -0.796 -0.356 8551.4 2232.8
